data_4125825
loop_
_publ_author_name
'Mews, Nicole M.'
'Berkefeld, Andreas'
'H\"orner, Gerald'
'Schubert, Hartmut'

_publ_section_title
;
 Controlling Near-Infrared Chromophore Electronic Properties through
 Metal-Ligand Orbital Alignment.
;
_journal_issue 7
_journal_name_full 'Journal of the American Chemical Society'
_journal_page_first 2808
_journal_page_last 2815
_journal_paper_doi 10.1021/jacs.6b13085
_journal_volume 139
_journal_year 2017
_chemical_formula_moiety 'C16 H14 F6 Fe1 N1 O6 S2'
_chemical_formula_sum 'C8 H7 F3 Fe0.5 N0.5 O3 S'
_chemical_formula_weight 275.13
_chemical_name_systematic
;
 ?
;
_space_group_crystal_system monoclinic
_space_group_IT_number 14
_space_group_name_Hall '-P 2ybc'
_space_group_name_H-M_alt 'P 1 21/c 1'
_symmetry_space_group_name_Hall '-P 2ybc'
_symmetry_space_group_name_H-M 'P 1 21/c 1'
_atom_sites_solution_hydrogens geom
_audit_creation_method SHELXL-2014
_cell_angle_alpha 90
_cell_angle_beta 108.1900(10)
_cell_angle_gamma 90
_cell_formula_units_Z 4
_cell_length_a 10.6185(2)
_cell_length_b 13.6870(3)
_cell_length_c 7.4015(2)
_cell_measurement_reflns_used 9857
_cell_measurement_temperature 100(2)
_cell_measurement_theta_max 27.49
_cell_measurement_theta_min 2.51
_cell_volume 1021.94(4)
_computing_cell_refinement 'Bruker SAINT'
_computing_data_collection 'Bruker APEX2'
_computing_data_reduction 'Bruker SAINT'
_computing_structure_refinement 'SHELXL-2014 (Sheldrick 2014)'
_computing_structure_solution 'SHELXS-97 (Sheldrick 2008)'
_diffrn_ambient_temperature 100(2)
_diffrn_detector_area_resol_mean 8.333
_diffrn_measured_fraction_theta_full 1.000
_diffrn_measured_fraction_theta_max 1.000
_diffrn_measurement_device_type 'Bruker APEX-II CCD'
_diffrn_measurement_method '\f and \w scans'
_diffrn_radiation_type MoK\a
_diffrn_radiation_wavelength 0.71073
_diffrn_reflns_av_R_equivalents 0.0117
_diffrn_reflns_av_unetI/netI 0.0040
_diffrn_reflns_Laue_measured_fraction_full 1.000
_diffrn_reflns_Laue_measured_fraction_max 1.000
_diffrn_reflns_limit_h_max 13
_diffrn_reflns_limit_h_min -13
_diffrn_reflns_limit_k_max 17
_diffrn_reflns_limit_k_min -17
_diffrn_reflns_limit_l_max 9
_diffrn_reflns_limit_l_min -9
_diffrn_reflns_number 40255
_diffrn_reflns_point_group_measured_fraction_full 1.000
_diffrn_reflns_point_group_measured_fraction_max 1.000
_diffrn_reflns_theta_full 25.242
_diffrn_reflns_theta_max 27.497
_diffrn_reflns_theta_min 2.019
_exptl_absorpt_coefficient_mu 1.031
_exptl_absorpt_correction_T_max 0.7456
_exptl_absorpt_correction_T_min 0.6948
_exptl_absorpt_correction_type multi-scan
_exptl_absorpt_process_details 'SADABS V2008/1 (Bruker AXS)'
_exptl_crystal_colour blue
_exptl_crystal_density_diffrn 1.788
_exptl_crystal_description prism
_exptl_crystal_F_000 554
_exptl_crystal_size_max 0.451
_exptl_crystal_size_mid 0.306
_exptl_crystal_size_min 0.230
_refine_diff_density_max 0.382
_refine_diff_density_min -0.256
_refine_diff_density_rms 0.055
_refine_ls_extinction_method none
_refine_ls_goodness_of_fit_ref 1.253
_refine_ls_hydrogen_treatment constr
_refine_ls_matrix_type full
_refine_ls_number_parameters 215
_refine_ls_number_reflns 2348
_refine_ls_number_restraints 12
_refine_ls_restrained_S_all 1.250
_refine_ls_R_factor_all 0.0280
_refine_ls_R_factor_gt 0.0276
_refine_ls_shift/su_max 0.000
_refine_ls_shift/su_mean 0.000
_refine_ls_structure_factor_coef Fsqd
_refine_ls_weighting_details 'w=1/[\s^2^(Fo^2^)+(0.0111P)^2^+1.1747P] where P=(Fo^2^+2Fc^2^)/3'
_refine_ls_weighting_scheme calc
_refine_ls_wR_factor_gt 0.0640
_refine_ls_wR_factor_ref 0.0642
_reflns_Friedel_coverage 0.000
_reflns_number_gt 2313
_reflns_number_total 2348
_reflns_threshold_expression 'I > 2\s(I)'
_cod_data_source_file ja6b13085_si_003.cif
_cod_data_source_block global
_cod_original_formula_sum 'C8 H7 F3 Fe0.50 N0.50 O3 S'
_cod_database_code 4125825
_shelx_space_group_comment
;
The symmetry employed for this shelxl refinement is uniquely defined
by the following loop, which should always be used as a source of
symmetry information in preference to the above space-group names.
They are only intended as comments.
;
_shelx_estimated_absorpt_t_min 0.653
_shelx_estimated_absorpt_t_max 0.797
_shelxl_version_number 2014-3

loop_
_space_group_symop_operation_xyz
'x, y, z'
'-x, y+1/2, -z+1/2'
'-x, -y, -z'
'x, -y-1/2, z-1/2'

loop_
_atom_site_label
_atom_site_type_symbol
_atom_site_fract_x
_atom_site_fract_y
_atom_site_fract_z
_atom_site_U_iso_or_equiv
_atom_site_adp_type
_atom_site_occupancy
_atom_site_site_symmetry_order
_atom_site_calc_flag
_atom_site_refinement_flags_posn
_atom_site_refinement_flags_adp
_atom_site_refinement_flags_occupancy
_atom_site_disorder_assembly
_atom_site_disorder_group
Fe1 Fe 0.0000 0.5000 0.5000 0.01218(9) Uani 1 2 d S . P . .
C12 C 0.29669(19) 0.67587(14) 0.4889(3) 0.0256(4) Uani 1 1 d . . . . .
H12A H 0.3721 0.6398 0.4723 0.038 Uiso 1 1 calc R U . . .
H12B H 0.2895 0.6621 0.6153 0.038 Uiso 1 1 calc R U . . .
H12C H 0.3102 0.7461 0.4767 0.038 Uiso 1 1 calc R U . . .
O2 O 0.10852(14) 0.69746(10) 0.2129(2) 0.0275(3) Uani 1 1 d . . . . .
C2 C 0.18701(16) 0.46587(12) 0.4780(2) 0.0164(3) Uani 1 1 d . . . . .
H2 H 0.2685 0.4702 0.5783 0.020 Uiso 1 1 calc R U . . .
C5 C 0.00462(17) 0.50461(13) 0.2214(2) 0.0170(3) Uani 1 1 d . . . . .
H5 H -0.0566 0.5396 0.1211 0.020 Uiso 1 1 calc R U . . .
C3 C 0.12540(16) 0.54238(12) 0.3493(2) 0.0140(3) Uani 1 1 d . . . . .
C1 C 0.17235(17) 0.64476(12) 0.3404(3) 0.0176(3) Uani 1 1 d . . . . .
C4 C -0.00756(18) 0.40603(13) 0.2707(3) 0.0193(3) Uani 1 1 d . . . . .
H4 H -0.0782 0.3631 0.2088 0.023 Uiso 1 1 calc R U . . .
C8 C 0.6486(16) 0.6393(7) -0.057(2) 0.016(2) Uani 0.5 1 d . . P A -1
C6 C 0.366(2) 0.3670(11) 0.065(3) 0.039(4) Uani 0.5 1 d . . P A -1
O3 O 0.2735(3) 0.5439(2) 0.0553(4) 0.0233(5) Uani 0.5 1 d . . P A -1
O5 O 0.6845(2) 0.45980(19) 0.0514(4) 0.0235(6) Uani 0.5 1 d . . P A -1
F2 F 0.4661(3) 0.3131(2) 0.0835(5) 0.0342(6) Uani 0.5 1 d . . P A -1
F3 F 0.2678(3) 0.34617(19) -0.0953(5) 0.0391(7) Uani 0.5 1 d . . P A -1
F1 F 0.3125(4) 0.3423(2) 0.2080(5) 0.0522(9) Uani 0.5 1 d . . P A -1
S1 S 0.4036(5) 0.4942(4) 0.0933(6) 0.0312(15) Uani 0.5 1 d . U P A -1
S2 S 0.5957(3) 0.5091(3) -0.0915(4) 0.0125(10) Uani 0.5 1 d . U P A -1
O6 O 0.5901(3) 0.4986(2) -0.2902(4) 0.0303(6) Uani 0.5 1 d . . P A -1
O4 O 0.4995(3) 0.5105(2) 0.2665(4) 0.0259(6) Uani 0.5 1 d . . P A -1
F11 F 0.7632(2) 0.65213(19) -0.0767(5) 0.0356(6) Uani 0.5 1 d . . P A -1
F10 F 0.5609(3) 0.7027(2) -0.1656(5) 0.0401(7) Uani 0.5 1 d . . P A -1
F12 F 0.6565(4) 0.6656(2) 0.1256(4) 0.0438(7) Uani 0.5 1 d . . P A -1
N1 N 0.4431(3) 0.5162(2) -0.0969(4) 0.0185(6) Uani 0.5 1 d . . P A -1
C7 C 0.10425(18) 0.38244(12) 0.4287(3) 0.0192(3) Uani 1 1 d . . . . .
H7 H 0.1209 0.3209 0.4910 0.023 Uiso 1 1 calc R U . . .

loop_
_atom_site_aniso_label
_atom_site_aniso_U_11
_atom_site_aniso_U_22
_atom_site_aniso_U_33
_atom_site_aniso_U_23
_atom_site_aniso_U_13
_atom_site_aniso_U_12
Fe1 0.01357(16) 0.01096(16) 0.01431(16) 0.00001(12) 0.00767(12) -0.00008(11)
C12 0.0226(9) 0.0196(9) 0.0356(10) -0.0038(8) 0.0106(8) -0.0059(7)
O2 0.0334(8) 0.0194(6) 0.0312(7) 0.0083(6) 0.0122(6) 0.0018(6)
C2 0.0153(7) 0.0174(8) 0.0197(8) 0.0014(6) 0.0101(6) 0.0037(6)
C5 0.0185(8) 0.0202(8) 0.0151(7) -0.0019(6) 0.0095(6) 0.0004(6)
C3 0.0147(7) 0.0155(7) 0.0152(7) 0.0001(6) 0.0095(6) 0.0007(6)
C1 0.0201(8) 0.0156(8) 0.0220(8) 0.0004(6) 0.0139(7) 0.0003(6)
C4 0.0214(8) 0.0183(8) 0.0220(8) -0.0074(7) 0.0124(7) -0.0034(7)
C8 0.013(4) 0.004(3) 0.031(4) 0.000(2) 0.009(3) 0.000(2)
C6 0.020(5) 0.061(8) 0.038(6) 0.017(5) 0.014(4) 0.000(4)
O3 0.0170(12) 0.0269(14) 0.0293(14) 0.0002(11) 0.0121(11) 0.0052(10)
O5 0.0128(12) 0.0231(13) 0.0330(15) 0.0035(12) 0.0050(12) 0.0042(10)
F2 0.0282(15) 0.0230(14) 0.0526(19) 0.0039(13) 0.0143(13) 0.0095(11)
F3 0.0240(13) 0.0260(13) 0.0591(19) -0.0034(12) 0.0011(14) -0.0040(11)
F1 0.071(2) 0.0369(16) 0.072(2) 0.0173(16) 0.057(2) 0.0042(15)
S1 0.030(2) 0.030(2) 0.043(2) -0.0006(16) 0.0251(17) -0.0016(16)
S2 0.0058(14) 0.0252(19) 0.0065(12) -0.0095(11) 0.0017(10) -0.0049(11)
O6 0.0300(15) 0.0429(17) 0.0246(15) -0.0102(12) 0.0181(12) -0.0069(13)
O4 0.0213(13) 0.0418(17) 0.0130(12) 0.0010(11) 0.0030(11) 0.0049(12)
F11 0.0206(12) 0.0288(13) 0.0580(18) 0.0048(12) 0.0129(12) -0.0057(10)
F10 0.0267(15) 0.0264(14) 0.060(2) 0.0139(14) 0.0036(14) 0.0012(11)
F12 0.063(2) 0.0317(15) 0.0365(15) -0.0164(12) 0.0150(15) -0.0118(15)
N1 0.0122(13) 0.0275(16) 0.0170(14) 0.0004(12) 0.0061(11) -0.0027(11)
C7 0.0241(9) 0.0132(8) 0.0260(9) 0.0005(7) 0.0159(7) 0.0030(6)

loop_
_atom_type_symbol
_atom_type_description
_atom_type_scat_dispersion_real
_atom_type_scat_dispersion_imag
_atom_type_scat_source
C C 0.0033 0.0016 'International Tables Vol C Tables 4.2.6.8 and 6.1.1.4'
N N 0.0061 0.0033 'International Tables Vol C Tables 4.2.6.8 and 6.1.1.4'
O O 0.0106 0.0060 'International Tables Vol C Tables 4.2.6.8 and 6.1.1.4'
F F 0.0171 0.0103 'International Tables Vol C Tables 4.2.6.8 and 6.1.1.4'
S S 0.1246 0.1234 'International Tables Vol C Tables 4.2.6.8 and 6.1.1.4'
Fe Fe 0.3463 0.8444 'International Tables Vol C Tables 4.2.6.8 and 6.1.1.4'
H H 0.0000 0.0000 'International Tables Vol C Tables 4.2.6.8 and 6.1.1.4'

loop_
_geom_angle_atom_site_label_1
_geom_angle_atom_site_label_2
_geom_angle_atom_site_label_3
_geom_angle
_geom_angle_site_symmetry_1
_geom_angle_site_symmetry_3
C3 Fe1 C3 180.0 3_566 .
C3 Fe1 C5 40.39(6) 3_566 3_566
C3 Fe1 C5 139.61(6) . 3_566
C3 Fe1 C5 139.61(6) 3_566 .
C3 Fe1 C5 40.39(6) . .
C5 Fe1 C5 180.0 3_566 .
C3 Fe1 C2 139.85(6) 3_566 .
C3 Fe1 C2 40.15(6) . .
C5 Fe1 C2 112.74(7) 3_566 .
C5 Fe1 C2 67.26(7) . .
C3 Fe1 C2 40.15(6) 3_566 3_566
C3 Fe1 C2 139.85(6) . 3_566
C5 Fe1 C2 67.26(7) 3_566 3_566
C5 Fe1 C2 112.74(7) . 3_566
C2 Fe1 C2 180.0 . 3_566
C3 Fe1 C4 66.84(6) 3_566 3_566
C3 Fe1 C4 113.16(7) . 3_566
C5 Fe1 C4 39.44(7) 3_566 3_566
C5 Fe1 C4 140.56(7) . 3_566
C2 Fe1 C4 113.52(7) . 3_566
C2 Fe1 C4 66.48(7) 3_566 3_566
C3 Fe1 C4 113.16(7) 3_566 .
C3 Fe1 C4 66.84(6) . .
C5 Fe1 C4 140.56(7) 3_566 .
C5 Fe1 C4 39.44(7) . .
C2 Fe1 C4 66.48(7) . .
C2 Fe1 C4 113.52(7) 3_566 .
C4 Fe1 C4 180.00(12) 3_566 .
C3 Fe1 C7 66.61(6) 3_566 3_566
C3 Fe1 C7 113.39(6) . 3_566
C5 Fe1 C7 66.33(7) 3_566 3_566
C5 Fe1 C7 113.67(7) . 3_566
C2 Fe1 C7 140.62(7) . 3_566
C2 Fe1 C7 39.39(7) 3_566 3_566
C4 Fe1 C7 39.28(7) 3_566 3_566
C4 Fe1 C7 140.71(7) . 3_566
C3 Fe1 C7 113.39(6) 3_566 .
C3 Fe1 C7 66.61(6) . .
C5 Fe1 C7 113.67(7) 3_566 .
C5 Fe1 C7 66.33(7) . .
C2 Fe1 C7 39.39(7) . .
C2 Fe1 C7 140.61(7) 3_566 .
C4 Fe1 C7 140.72(7) 3_566 .
C4 Fe1 C7 39.28(7) . .
C7 Fe1 C7 180.0 3_566 .
C1 C12 H12A 109.5 . .
C1 C12 H12B 109.5 . .
H12A C12 H12B 109.5 . .
C1 C12 H12C 109.5 . .
H12A C12 H12C 109.5 . .
H12B C12 H12C 109.5 . .
C7 C2 C3 107.48(15) . .
C7 C2 Fe1 70.93(9) . .
C3 C2 Fe1 68.94(9) . .
C7 C2 H2 126.3 . .
C3 C2 H2 126.3 . .
Fe1 C2 H2 125.4 . .
C4 C5 C3 108.02(15) . .
C4 C5 Fe1 71.53(10) . .
C3 C5 Fe1 69.45(9) . .
C4 C5 H5 126.0 . .
C3 C5 H5 126.0 . .
Fe1 C5 H5 124.6 . .
C2 C3 C5 107.77(15) . .
C2 C3 C1 128.77(15) . .
C5 C3 C1 123.46(15) . .
C2 C3 Fe1 70.91(9) . .
C5 C3 Fe1 70.16(9) . .
C1 C3 Fe1 124.45(11) . .
O2 C1 C12 123.68(17) . .
O2 C1 C3 118.58(16) . .
C12 C1 C3 117.74(15) . .
C5 C4 C7 108.01(15) . .
C5 C4 Fe1 69.03(9) . .
C7 C4 Fe1 70.37(10) . .
C5 C4 H4 126.0 . .
C7 C4 H4 126.0 . .
Fe1 C4 H4 126.2 . .
F11 C8 F10 110.4(11) . .
F11 C8 F12 107.9(12) . .
F10 C8 F12 103.8(7) . .
F11 C8 S2 111.8(6) . .
F10 C8 S2 114.4(10) . .
F12 C8 S2 108.0(9) . .
F2 C6 F3 111.4(12) . .
F2 C6 F1 107.9(13) . .
F3 C6 F1 103.4(13) . .
F2 C6 S1 113.9(13) . .
F3 C6 S1 113.1(11) . .
F1 C6 S1 106.2(10) . .
O4 S1 O3 118.3(4) . .
O4 S1 N1 117.4(3) . .
O3 S1 N1 103.2(3) . .
O4 S1 C6 109.8(7) . .
O3 S1 C6 105.3(7) . .
N1 S1 C6 100.9(7) . .
O5 S2 O6 122.4(3) . .
O5 S2 N1 119.9(3) . .
O6 S2 N1 104.9(2) . .
O5 S2 C8 105.2(5) . .
O6 S2 C8 98.6(5) . .
N1 S2 C8 101.8(5) . .
S2 N1 S1 120.0(3) . .
C2 C7 C4 108.72(15) . .
C2 C7 Fe1 69.69(9) . .
C4 C7 Fe1 70.35(10) . .
C2 C7 H7 125.6 . .
C4 C7 H7 125.6 . .
Fe1 C7 H7 125.9 . .

loop_
_geom_bond_atom_site_label_1
_geom_bond_atom_site_label_2
_geom_bond_distance
_geom_bond_site_symmetry_2
Fe1 C3 2.0690(15) 3_566
Fe1 C3 2.0690(15) .
Fe1 C5 2.0785(16) 3_566
Fe1 C5 2.0785(16) .
Fe1 C2 2.0951(16) .
Fe1 C2 2.0951(16) 3_566
Fe1 C4 2.1111(17) 3_566
Fe1 C4 2.1111(17) .
Fe1 C7 2.1114(16) 3_566
Fe1 C7 2.1114(16) .
C12 C1 1.492(3) .
C12 H12A 0.9800 .
C12 H12B 0.9800 .
C12 H12C 0.9800 .
O2 C1 1.213(2) .
C2 C7 1.418(2) .
C2 C3 1.429(2) .
C2 H2 0.9500 .
C5 C4 1.414(2) .
C5 C3 1.432(2) .
C5 H5 0.9500 .
C3 C1 1.496(2) .
C4 C7 1.419(3) .
C4 H4 0.9500 .
C8 F11 1.282(17) .
C8 F10 1.342(14) .
C8 F12 1.374(15) .
C8 S2 1.862(12) .
C6 F2 1.265(18) .
C6 F3 1.34(2) .
C6 F1 1.388(19) .
C6 S1 1.785(16) .
O3 S1 1.485(6) .
O5 S2 1.357(5) .
S1 O4 1.384(5) .
S1 N1 1.617(6) .
S2 O6 1.461(4) .
S2 N1 1.611(5) .
C7 H7 0.9500 .

loop_
_geom_torsion_atom_site_label_1
_geom_torsion_atom_site_label_2
_geom_torsion_atom_site_label_3
_geom_torsion_atom_site_label_4
_geom_torsion
C7 C2 C3 C5 -0.02(18)
Fe1 C2 C3 C5 -60.79(11)
C7 C2 C3 C1 -179.90(15)
Fe1 C2 C3 C1 119.33(16)
C7 C2 C3 Fe1 60.77(11)
C4 C5 C3 C2 -0.19(18)
Fe1 C5 C3 C2 61.26(11)
C4 C5 C3 C1 179.70(14)
Fe1 C5 C3 C1 -118.85(15)
C4 C5 C3 Fe1 -61.46(11)
C2 C3 C1 O2 176.12(16)
C5 C3 C1 O2 -3.7(2)
Fe1 C3 C1 O2 -91.46(18)
C2 C3 C1 C12 -3.2(2)
C5 C3 C1 C12 176.93(15)
Fe1 C3 C1 C12 89.21(17)
C3 C5 C4 C7 0.33(18)
Fe1 C5 C4 C7 -59.81(11)
C3 C5 C4 Fe1 60.14(11)
F2 C6 S1 O4 -55.0(14)
F3 C6 S1 O4 176.4(9)
F1 C6 S1 O4 63.6(12)
F2 C6 S1 O3 176.6(11)
F3 C6 S1 O3 48.1(13)
F1 C6 S1 O3 -64.7(12)
F2 C6 S1 N1 69.5(13)
F3 C6 S1 N1 -59.0(12)
F1 C6 S1 N1 -171.8(10)
F11 C8 S2 O5 63.9(11)
F10 C8 S2 O5 -169.7(8)
F12 C8 S2 O5 -54.6(9)
F11 C8 S2 O6 -63.1(10)
F10 C8 S2 O6 63.3(10)
F12 C8 S2 O6 178.3(8)
F11 C8 S2 N1 -170.3(9)
F10 C8 S2 N1 -43.9(10)
F12 C8 S2 N1 71.1(9)
O5 S2 N1 S1 18.3(6)
O6 S2 N1 S1 160.6(2)
C8 S2 N1 S1 -97.1(6)
O4 S1 N1 S2 26.7(7)
O3 S1 N1 S2 158.8(2)
C6 S1 N1 S2 -92.5(7)
C3 C2 C7 C4 0.22(18)
Fe1 C2 C7 C4 59.73(12)
C3 C2 C7 Fe1 -59.51(11)
C5 C4 C7 C2 -0.35(19)
Fe1 C4 C7 C2 -59.32(11)
C5 C4 C7 Fe1 58.98(11)
